data_7012548
loop_
_publ_author_name
'Roberts, Rachel L.'
'Puschmann, Horst'
'Howard, Judith A. K.'
'Yamamoto, John H.'
'Carty, Arthur J.'
'Low, Paul J.'

_publ_section_title
;
 Synthesis and structure of a series of tungsten(ii) and tungsten(vi)
 diynyl and diyndiyl complexes
;
_journal_issue 6
_journal_name_full 'Dalton Transactions'
_journal_page_first 1099
_journal_paper_doi 10.1039/b212074g
_journal_year 2003
_chemical_formula_moiety 'C14 H16 O3 W'
_chemical_formula_sum 'C14 H16 O3 W'
_chemical_formula_weight 416.12
_chemical_name_common
;(1,2,3,4,5-pentamethyl cyclopentadienyl)(oxo-
peroxo)tungsten(buta-1,3-diynyl)
;
_chemical_name_systematic
; 
? 
;
_space_group_IT_number 14
_symmetry_cell_setting monoclinic
_symmetry_space_group_name_Hall '-P 2yn'
_symmetry_space_group_name_H-M 'P 1 21/n 1'
_atom_sites_solution_hydrogens geom
_atom_sites_solution_primary direct
_atom_sites_solution_secondary difmap
_audit_creation_method SHELXL-97
_cell_angle_alpha 90.00
_cell_angle_beta 98.2000(10)
_cell_angle_gamma 90.00
_cell_formula_units_Z 4
_cell_length_a 7.7790(3)
_cell_length_b 13.8399(5)
_cell_length_c 12.7350(5)
_cell_measurement_reflns_used 5031
_cell_measurement_temperature 120(2)
_cell_measurement_theta_max 28.477
_cell_measurement_theta_min 3.027
_cell_volume 1357.04(9)
_computing_cell_refinement 'SMART version 5.060 (Bruker, 1999)'
_computing_data_collection 'SMART version 5.060 (Bruker, 1999)'
_computing_data_reduction 'SAINT version 6.02A (Bruker, 2001)'
_computing_molecular_graphics 'SHELXTL version 5.10 (Bruker, 1997)'
_computing_publication_material 'SHELXTL version 5.10 (Bruker, 1997)'
_computing_structure_refinement 'SHELXL-97 (Sheldrick, 1997)'
_computing_structure_solution 'SHELXS-97 (Sheldrick, 1990)'
_diffrn_ambient_temperature 120(2)
_diffrn_detector_area_resol_mean 8
_diffrn_measured_fraction_theta_full 0.997
_diffrn_measured_fraction_theta_max 0.997
_diffrn_measurement_device_type 'Bruker SMART CCD 1K area detector'
_diffrn_measurement_method \w-scans
_diffrn_radiation_monochromator graphite
_diffrn_radiation_source 'fine-focus sealed tube'
_diffrn_radiation_type MoK\a
_diffrn_radiation_wavelength 0.71073
_diffrn_reflns_av_R_equivalents 0.0298
_diffrn_reflns_av_sigmaI/netI 0.0231
_diffrn_reflns_limit_h_max 10
_diffrn_reflns_limit_h_min -10
_diffrn_reflns_limit_k_max 18
_diffrn_reflns_limit_k_min -18
_diffrn_reflns_limit_l_max 17
_diffrn_reflns_limit_l_min -17
_diffrn_reflns_number 15600
_diffrn_reflns_theta_full 28.48
_diffrn_reflns_theta_max 28.48
_diffrn_reflns_theta_min 2.19
_exptl_absorpt_coefficient_mu 8.509
_exptl_absorpt_correction_T_max 0.551
_exptl_absorpt_correction_T_min 0.296
_exptl_absorpt_correction_type multi-scan
_exptl_absorpt_process_details 'SADABS (G.M.Sheldrick, 1998)'
_exptl_crystal_colour yellow
_exptl_crystal_density_diffrn 2.037
_exptl_crystal_density_meas ?
_exptl_crystal_density_method .
_exptl_crystal_description block
_exptl_crystal_F_000 792
_exptl_crystal_size_max 0.15
_exptl_crystal_size_mid 0.15
_exptl_crystal_size_min 0.07
_refine_diff_density_max 1.171
_refine_diff_density_min -1.500
_refine_diff_density_rms 0.134
_refine_ls_extinction_method none
_refine_ls_goodness_of_fit_ref 1.146
_refine_ls_hydrogen_treatment mixed
_refine_ls_matrix_type full
_refine_ls_number_parameters 167
_refine_ls_number_reflns 3424
_refine_ls_number_restraints 0
_refine_ls_restrained_S_all 1.146
_refine_ls_R_factor_all 0.0277
_refine_ls_R_factor_gt 0.0233
_refine_ls_shift/su_max 0.002
_refine_ls_shift/su_mean 0.000
_refine_ls_structure_factor_coef Fsqd
_refine_ls_weighting_details 'calc w=1/[\s^2^(Fo^2^)+(0.0148P)^2^+3.9895P] where P=(Fo^2^+2Fc^2^)/3'
_refine_ls_weighting_scheme calc
_refine_ls_wR_factor_gt 0.0493
_refine_ls_wR_factor_ref 0.0506
_reflns_number_gt 3112
_reflns_number_total 3424
_reflns_threshold_expression >2sigma(I)
_cod_data_source_file b212074g.txt
_cod_data_source_block 01srv159Compound3
_cod_depositor_comments
;
The following automatic conversions were performed:
'_symmetry_cell_setting' value 'Monoclinic' changed to 'monoclinic'
according to '/home/saulius/struct/CIF-dictionaries/cif_core.dic'
dictionary named 'cif_core.dic' version 2.4.1 from 2010-06-29.

Automatic conversion script
Id: cif_fix_enum 1527 2010-12-29 10:47:43Z saulius 
;
_cod_original_sg_symbol_H-M P2(1)/n
_cod_database_code 7012548

loop_
_symmetry_equiv_pos_as_xyz
'x, y, z'
'-x+1/2, y+1/2, -z+1/2'
'-x, -y, -z'
'x-1/2, -y-1/2, z-1/2'

loop_
_atom_site_label
_atom_site_type_symbol
_atom_site_fract_x
_atom_site_fract_y
_atom_site_fract_z
_atom_site_U_iso_or_equiv
_atom_site_adp_type
_atom_site_occupancy
_atom_site_symmetry_multiplicity
_atom_site_calc_flag
_atom_site_refinement_flags
_atom_site_disorder_assembly
_atom_site_disorder_group
W1 W 0.867293(18) 0.207952(10) 0.629470(11) 0.01432(5) Uani 1 1 d . . .
O1 O 0.8639(4) 0.3009(2) 0.7193(2) 0.0264(6) Uani 1 1 d . . .
O2 O 1.0642(5) 0.2250(2) 0.5548(3) 0.0366(8) Uani 1 1 d . . .
O3 O 0.9067(5) 0.2705(3) 0.4996(3) 0.0361(8) Uani 1 1 d . . .
C1 C 1.0396(5) 0.1158(3) 0.7228(3) 0.0193(7) Uani 1 1 d . . .
C2 C 1.1365(5) 0.0640(3) 0.7812(3) 0.0188(7) Uani 1 1 d . . .
C3 C 1.2404(5) 0.0027(3) 0.8492(3) 0.0209(8) Uani 1 1 d . . .
C4 C 1.3295(6) -0.0507(3) 0.9061(4) 0.0269(9) Uani 1 1 d . . .
H4 H 1.386(7) -0.085(4) 0.938(4) 0.033(15) Uiso 1 1 d . . .
C01 C 0.5727(5) 0.1809(3) 0.6624(3) 0.0172(7) Uani 1 1 d . . .
C02 C 0.6659(5) 0.0949(3) 0.6900(3) 0.0160(7) Uani 1 1 d . . .
C03 C 0.7157(5) 0.0533(3) 0.5934(3) 0.0156(7) Uani 1 1 d . . .
C04 C 0.6583(5) 0.1156(3) 0.5083(3) 0.0161(7) Uani 1 1 d . . .
C05 C 0.5772(5) 0.1980(3) 0.5516(3) 0.0164(7) Uani 1 1 d . . .
C11 C 0.4886(5) 0.2452(3) 0.7346(3) 0.0241(9) Uani 1 1 d . . .
H11A H 0.3701 0.2226 0.7379 0.036 Uiso 1 1 calc R . .
H11B H 0.4848 0.3115 0.7073 0.036 Uiso 1 1 calc R . .
H11C H 0.5557 0.2436 0.8058 0.036 Uiso 1 1 calc R . .
C12 C 0.6908(5) 0.0470(3) 0.7967(3) 0.0246(8) Uani 1 1 d . . .
H12A H 0.5919 0.0045 0.8026 0.037 Uiso 1 1 calc R . .
H12B H 0.6987 0.0965 0.8523 0.037 Uiso 1 1 calc R . .
H12C H 0.7980 0.0089 0.8050 0.037 Uiso 1 1 calc R . .
C13 C 0.7999(5) -0.0434(3) 0.5860(4) 0.0248(8) Uani 1 1 d . . .
H13A H 0.7101 -0.0931 0.5711 0.037 Uiso 1 1 calc R . .
H13B H 0.8730 -0.0580 0.6534 0.037 Uiso 1 1 calc R . .
H13C H 0.8718 -0.0423 0.5288 0.037 Uiso 1 1 calc R . .
C14 C 0.6804(5) 0.1024(3) 0.3945(3) 0.0228(8) Uani 1 1 d . . .
H14A H 0.5841 0.0636 0.3586 0.034 Uiso 1 1 calc R . .
H14B H 0.7905 0.0692 0.3902 0.034 Uiso 1 1 calc R . .
H14C H 0.6810 0.1657 0.3601 0.034 Uiso 1 1 calc R . .
C15 C 0.4925(6) 0.2809(3) 0.4879(3) 0.0256(8) Uani 1 1 d . . .
H15A H 0.3716 0.2644 0.4613 0.038 Uiso 1 1 calc R . .
H15B H 0.5551 0.2940 0.4278 0.038 Uiso 1 1 calc R . .
H15C H 0.4954 0.3385 0.5329 0.038 Uiso 1 1 calc R . .

loop_
_atom_site_aniso_label
_atom_site_aniso_U_11
_atom_site_aniso_U_22
_atom_site_aniso_U_33
_atom_site_aniso_U_23
_atom_site_aniso_U_13
_atom_site_aniso_U_12
W1 0.01440(7) 0.01310(7) 0.01564(7) -0.00098(6) 0.00271(5) -0.00232(6)
O1 0.0317(16) 0.0189(14) 0.0272(14) -0.0058(12) 0.0000(12) -0.0012(12)
O2 0.0383(19) 0.0345(18) 0.0410(19) 0.0001(15) 0.0190(16) -0.0038(15)
O3 0.0406(19) 0.0426(19) 0.0249(15) 0.0022(14) 0.0044(14) -0.0156(16)
C1 0.0179(17) 0.0192(18) 0.0209(17) -0.0052(15) 0.0031(14) -0.0020(15)
C2 0.0149(17) 0.0194(18) 0.0223(18) -0.0044(15) 0.0031(15) -0.0027(14)
C3 0.0181(18) 0.0224(19) 0.0222(18) -0.0028(16) 0.0037(15) -0.0020(15)
C4 0.025(2) 0.029(2) 0.026(2) 0.0039(19) 0.0022(18) 0.0047(19)
C01 0.0157(17) 0.0179(17) 0.0182(17) -0.0042(14) 0.0036(14) -0.0036(14)
C02 0.0156(17) 0.0165(17) 0.0159(16) -0.0001(13) 0.0025(14) -0.0054(13)
C03 0.0124(16) 0.0145(16) 0.0195(17) -0.0036(14) 0.0015(13) -0.0034(13)
C04 0.0134(16) 0.0179(17) 0.0165(16) -0.0038(14) 0.0002(13) -0.0025(14)
C05 0.0155(16) 0.0162(16) 0.0171(16) -0.0008(14) 0.0014(13) 0.0009(14)
C11 0.023(2) 0.027(2) 0.025(2) -0.0077(16) 0.0096(17) -0.0009(16)
C12 0.024(2) 0.028(2) 0.0210(19) 0.0084(17) 0.0028(16) -0.0058(17)
C13 0.0199(19) 0.0153(18) 0.038(2) -0.0032(17) 0.0015(17) 0.0008(15)
C14 0.0232(19) 0.030(2) 0.0156(17) -0.0056(15) 0.0047(15) -0.0018(16)
C15 0.025(2) 0.023(2) 0.027(2) 0.0037(17) 0.0002(16) 0.0056(17)

loop_
_atom_type_symbol
_atom_type_description
_atom_type_scat_dispersion_real
_atom_type_scat_dispersion_imag
_atom_type_scat_source
C C 0.0033 0.0016 'International Tables Vol C Tables 4.2.6.8 and 6.1.1.4'
H H 0.0000 0.0000 'International Tables Vol C Tables 4.2.6.8 and 6.1.1.4'
O O 0.0106 0.0060 'International Tables Vol C Tables 4.2.6.8 and 6.1.1.4'
W W -0.8490 6.8722 'International Tables Vol C Tables 4.2.6.8 and 6.1.1.4'

loop_
_geom_angle_atom_site_label_1
_geom_angle_atom_site_label_2
_geom_angle_atom_site_label_3
_geom_angle
_geom_angle_site_symmetry_1
_geom_angle_site_symmetry_3
_geom_angle_publ_flag
O1 W1 O2 108.92(15) . . yes
O1 W1 O3 104.66(15) . . yes
O2 W1 O3 44.64(15) . . yes
O1 W1 C1 98.48(14) . . yes
O2 W1 C1 82.25(15) . . ?
O3 W1 C1 126.37(15) . . ?
O1 W1 C05 102.73(13) . . ?
O2 W1 C05 125.79(14) . . ?
O3 W1 C05 85.66(14) . . ?
C1 W1 C05 134.97(14) . . ?
O1 W1 C01 84.03(13) . . ?
O2 W1 C01 160.67(14) . . ?
O3 W1 C01 119.25(14) . . ?
C1 W1 C01 110.68(14) . . ?
C05 W1 C01 35.13(12) . . ?
O1 W1 C02 101.54(13) . . ?
O2 W1 C02 146.35(13) . . ?
O3 W1 C02 138.86(13) . . ?
C1 W1 C02 79.39(14) . . ?
C05 W1 C02 57.75(13) . . ?
C01 W1 C02 33.97(12) . . ?
O1 W1 C04 137.68(13) . . ?
O2 W1 C04 104.87(14) . . ?
O3 W1 C04 82.28(13) . . ?
C1 W1 C04 110.79(14) . . ?
C05 W1 C04 35.29(12) . . ?
C01 W1 C04 57.69(12) . . ?
C02 W1 C04 57.20(12) . . ?
O1 W1 C03 136.24(13) . . ?
O2 W1 C03 114.09(13) . . ?
O3 W1 C03 111.19(13) . . ?
C1 W1 C03 80.01(13) . . ?
C05 W1 C03 57.32(12) . . ?
C01 W1 C03 57.00(12) . . ?
C02 W1 C03 34.84(12) . . ?
C04 W1 C03 33.42(12) . . ?
O3 O2 W1 67.69(18) . . yes
O2 O3 W1 67.68(18) . . yes
C2 C1 W1 176.9(3) . . yes
C1 C2 C3 177.3(4) . . yes
C4 C3 C2 178.9(5) . . yes
C02 C01 C05 107.4(3) . . ?
C02 C01 C11 127.1(4) . . ?
C05 C01 C11 125.4(4) . . ?
C02 C01 W1 73.0(2) . . ?
C05 C01 W1 69.4(2) . . ?
C11 C01 W1 121.6(3) . . ?
C01 C02 C03 108.2(3) . . ?
C01 C02 C12 126.4(3) . . ?
C03 C02 C12 125.1(3) . . ?
C01 C02 W1 73.0(2) . . ?
C03 C02 W1 74.0(2) . . ?
C12 C02 W1 124.7(3) . . ?
C04 C03 C02 108.3(3) . . ?
C04 C03 C13 126.3(3) . . ?
C02 C03 C13 125.2(3) . . ?
C04 C03 W1 72.6(2) . . ?
C02 C03 W1 71.13(19) . . ?
C13 C03 W1 126.0(2) . . ?
C03 C04 C05 107.3(3) . . ?
C03 C04 C14 127.2(3) . . ?
C05 C04 C14 125.5(3) . . ?
C03 C04 W1 74.0(2) . . ?
C05 C04 W1 68.5(2) . . ?
C14 C04 W1 121.3(2) . . ?
C01 C05 C04 108.5(3) . . ?
C01 C05 C15 125.9(3) . . ?
C04 C05 C15 125.2(3) . . ?
C01 C05 W1 75.5(2) . . ?
C04 C05 W1 76.2(2) . . ?
C15 C05 W1 120.5(3) . . ?

loop_
_geom_bond_atom_site_label_1
_geom_bond_atom_site_label_2
_geom_bond_distance
_geom_bond_site_symmetry_2
_geom_bond_publ_flag
W1 O1 1.724(3) . yes
W1 O2 1.929(3) . yes
W1 O3 1.929(3) . yes
W1 C1 2.093(4) . yes
W1 C05 2.336(4) . ?
W1 C01 2.417(4) . ?
W1 C02 2.417(3) . ?
W1 C04 2.438(4) . ?
W1 C03 2.456(4) . ?
O2 O3 1.465(5) . yes
C1 C2 1.215(5) . yes
C2 C3 1.387(6) . yes
C3 C4 1.187(6) . yes
C01 C02 1.412(5) . ?
C01 C05 1.436(5) . ?
C01 C11 1.495(5) . ?
C02 C03 1.459(5) . ?
C02 C12 1.499(5) . ?
C03 C04 1.407(5) . ?
C03 C13 1.499(5) . ?
C04 C05 1.450(5) . ?
C04 C14 1.495(5) . ?
C05 C15 1.502(5) . ?
